data_2242256
loop_
_publ_author_name
'German, Konstantin E.'
'Grigoriev, Mikhail S.'
'Garashchenko, Bogdan L.'
'Kopytin, Alexander V.'
'Tyupina, Ekaterina A.'

_publ_section_title
;
 Redetermination of the crystal structure of NaTcO~4~ at 100 and 296K
 based on single-crystal X-ray data
;
_journal_coeditor_code WM5391
_journal_issue 7
_journal_name_full 'Acta Crystallographica Section E'
_journal_page_first 1037
_journal_page_last 1040
_journal_paper_doi 10.1107/S2056989017008362
_journal_volume 73
_journal_year 2017
_chemical_formula_iupac 'Na Tc O4'
_chemical_formula_moiety 'O4 Tc, Na'
_chemical_formula_sum 'Na O4 Tc'
_chemical_formula_weight 185.9
_chemical_melting_point_lt 1063
_chemical_name_common 'sodium pertechnetate'
_chemical_name_systematic
;
Sodium pertechnetate
;
_space_group_crystal_system tetragonal
_space_group_IT_number 88
_space_group_name_Hall '-I 4ad'
_space_group_name_H-M_alt 'I 41/a'
_symmetry_space_group_name_Hall '-I 4ad'
_symmetry_space_group_name_H-M 'I 41/a :2'
_cell_angle_alpha 90
_cell_angle_beta 90
_cell_angle_gamma 90
_cell_formula_units_Z 4
_cell_length_a 5.2945(2)
_cell_length_b 5.2945(2)
_cell_length_c 11.7470(5)
_cell_measurement_reflns_used 5622
_cell_measurement_temperature 100(2)
_cell_measurement_theta_max 45.380
_cell_measurement_theta_min 4.222
_cell_volume 329.29(2)
_computing_cell_refinement
;
SAINT-Plus (Bruker, 2008)
;
_computing_data_collection
;
APEX2 (Bruker, 2008)
;
_computing_data_reduction
;
SAINT-Plus (Bruker, 2008)
;
_computing_molecular_graphics
;
SHELXTL (Sheldrick, 2008)
;
_computing_publication_material
;
SHELXTL (Sheldrick, 2008)
;
_computing_structure_refinement
;
SHELXL2014 (Sheldrick, 2015b)
;
_computing_structure_solution
;
SHELXS2014 (Sheldrick, 2015a)
;
_diffrn_ambient_temperature 100(2)
_diffrn_measured_fraction_theta_max 0.990
_diffrn_measurement_device_type 'Bruker Kappa APEXII area-detector'
_diffrn_measurement_method '\w- and \f-scans'
_diffrn_radiation_type MoK\a
_diffrn_radiation_wavelength 0.71073
_diffrn_reflns_av_R_equivalents 0.0183
_diffrn_reflns_limit_h_max 10
_diffrn_reflns_limit_h_min -10
_diffrn_reflns_limit_k_max 10
_diffrn_reflns_limit_k_min -10
_diffrn_reflns_limit_l_max 23
_diffrn_reflns_limit_l_min -22
_diffrn_reflns_number 6909
_diffrn_reflns_theta_full 25.242
_diffrn_reflns_theta_max 44.992
_diffrn_reflns_theta_min 4.222
_exptl_absorpt_coefficient_mu 4.332
_exptl_absorpt_correction_T_max 0.478
_exptl_absorpt_correction_T_min 0.399
_exptl_absorpt_correction_type multi-scan
_exptl_absorpt_process_details
;
(<i>SADABS</i>; Bruker, 2008)
;
_exptl_crystal_colour colourless
_exptl_crystal_density_diffrn 3.750
_exptl_crystal_description fragment
_exptl_crystal_F_000 344
_exptl_crystal_size_max 0.340
_exptl_crystal_size_mid 0.280
_exptl_crystal_size_min 0.200
_refine_diff_density_max 0.261
_refine_diff_density_min -0.337
_refine_ls_extinction_coef 0.0489(10)
_refine_ls_extinction_expression Fc^*^=kFc[1+0.001xFc^2^\l^3^/sin(2\q)]^-1/4^
_refine_ls_extinction_method
;
SHELXL2014 (Sheldrick, 2015b)
;
_refine_ls_goodness_of_fit_ref 1.310
_refine_ls_hydrogen_treatment undef
_refine_ls_matrix_type full
_refine_ls_number_parameters 15
_refine_ls_number_reflns 678
_refine_ls_number_restraints 0
_refine_ls_restrained_S_all 1.310
_refine_ls_R_factor_all 0.0098
_refine_ls_R_factor_gt 0.0092
_refine_ls_shift/su_max 0.000
_refine_ls_shift/su_mean 0.000
_refine_ls_structure_factor_coef Fsqd
_refine_ls_weighting_details 'w=1/[\s^2^(Fo^2^)+(0.0029P)^2^+0.0769P] where P=(Fo^2^+2Fc^2^)/3'
_refine_ls_weighting_scheme calc
_refine_ls_wR_factor_gt 0.0166
_refine_ls_wR_factor_ref 0.0168
_reflns_number_gt 661
_reflns_number_total 678
_reflns_threshold_expression 'I > 2\s(I)'
_cod_data_source_file wm5391sup1.cif
_cod_data_source_block I
_cod_original_cell_volume 329.29(3)
_cod_database_code 2242256
_shelx_space_group_comment
;
The symmetry employed for this shelxl refinement is uniquely defined
by the following loop, which should always be used as a source of
symmetry information in preference to the above space-group names.
They are only intended as comments.
;
_shelx_estimated_absorpt_t_min 0.321
_shelx_estimated_absorpt_t_max 0.478

loop_
_space_group_symop_operation_xyz
'x, y, z'
'-y+1/4, x+3/4, z+3/4'
'y+1/4, -x+1/4, z+1/4'
'-x, -y+1/2, z'
'x+1/2, y+1/2, z+1/2'
'-y+3/4, x+5/4, z+5/4'
'y+3/4, -x+3/4, z+3/4'
'-x+1/2, -y+1, z+1/2'
'-x, -y, -z'
'y-1/4, -x-3/4, -z-3/4'
'-y-1/4, x-1/4, -z-1/4'
'x, y-1/2, -z'
'-x+1/2, -y+1/2, -z+1/2'
'y+1/4, -x-1/4, -z-1/4'
'-y+1/4, x+1/4, -z+1/4'
'x+1/2, y, -z+1/2'

loop_
_atom_site_type_symbol
_atom_site_label
_atom_site_fract_x
_atom_site_fract_y
_atom_site_fract_z
_atom_site_U_iso_or_equiv
_atom_site_adp_type
_atom_site_calc_flag
_atom_site_occupancy
Tc Tc1 0.5000 0.7500 0.1250 0.00517(2) Uani d 1
Na Na1 0.0000 0.2500 0.1250 0.00980(7) Uani d 1
O O1 0.73565(6) 0.62081(7) 0.04262(3) 0.00879(5) Uani d 1

loop_
_atom_site_aniso_label
_atom_site_aniso_U_11
_atom_site_aniso_U_22
_atom_site_aniso_U_33
_atom_site_aniso_U_12
_atom_site_aniso_U_13
_atom_site_aniso_U_23
Tc1 0.00489(2) 0.00489(2) 0.00574(3) 0.000 0.000 0.000
Na1 0.00988(10) 0.00988(10) 0.00965(16) 0.000 0.000 0.000
O1 0.00795(11) 0.00901(11) 0.00942(11) 0.00054(9) 0.00202(10) -0.00104(10)

loop_
_atom_type_symbol
_atom_type_description
_atom_type_scat_dispersion_real
_atom_type_scat_dispersion_imag
_atom_type_scat_source
O O 0.0106 0.0060 'International Tables Vol C Tables 4.2.6.8 and 6.1.1.4'
Na Na 0.0362 0.0249 'International Tables Vol C Tables 4.2.6.8 and 6.1.1.4'
Tc Tc -1.4390 0.7593 'International Tables Vol C Tables 4.2.6.8 and 6.1.1.4'

loop_
_geom_angle_atom_site_label_1
_geom_angle_atom_site_label_2
_geom_angle_atom_site_label_3
_geom_angle_site_symmetry_1
_geom_angle_site_symmetry_3
_geom_angle
_geom_angle_publ_flag
O1 Tc1 O1 15_655 4_665 108.439(12) ?
O1 Tc1 O1 15_655 10_576 111.56(3) ?
O1 Tc1 O1 4_665 10_576 108.439(12) ?
O1 Tc1 O1 15_655 . 108.439(12) y
O1 Tc1 O1 4_665 . 111.56(3) y
O1 Tc1 O1 10_576 . 108.439(12) ?
O1 Na1 O1 12_455 3_465 127.954(10) ?
O1 Na1 O1 12_455 6_534 127.954(10) ?
O1 Na1 O1 3_465 6_534 76.700(17) ?
O1 Na1 O1 12_455 9_665 76.700(17) ?
O1 Na1 O1 3_465 9_665 127.954(10) ?
O1 Na1 O1 6_534 9_665 127.954(10) ?
O1 Na1 O1 12_455 10_576 149.332(14) ?
O1 Na1 O1 3_465 10_576 67.259(8) ?
O1 Na1 O1 6_534 10_576 78.599(12) ?
O1 Na1 O1 9_665 10_576 73.985(7) ?
O1 Na1 O1 12_455 15_545 73.985(7) ?
O1 Na1 O1 3_465 15_545 78.599(12) ?
O1 Na1 O1 6_534 15_545 67.259(8) ?
O1 Na1 O1 9_665 15_545 149.332(14) ?
O1 Na1 O1 10_576 15_545 136.261(16) ?
O1 Na1 O1 12_455 4_655 78.599(12) ?
O1 Na1 O1 3_465 4_655 149.332(14) ?
O1 Na1 O1 6_534 4_655 73.985(7) ?
O1 Na1 O1 9_665 4_655 67.259(8) ?
O1 Na1 O1 10_576 4_655 97.976(6) ?
O1 Na1 O1 15_545 4_655 97.976(6) ?
O1 Na1 O1 12_455 1_455 67.259(8) ?
O1 Na1 O1 3_465 1_455 73.985(7) ?
O1 Na1 O1 6_534 1_455 149.332(14) ?
O1 Na1 O1 9_665 1_455 78.599(12) ?
O1 Na1 O1 10_576 1_455 97.976(6) ?
O1 Na1 O1 15_545 1_455 97.976(6) ?
O1 Na1 O1 4_655 1_455 136.261(16) ?
O1 Na1 Na1 12_455 9 40.101(8) ?
O1 Na1 Na1 3_465 9 162.891(8) ?
O1 Na1 Na1 6_534 9 102.079(9) ?
O1 Na1 Na1 9_665 9 66.415(8) ?
O1 Na1 Na1 10_576 9 129.596(8) ?
O1 Na1 Na1 15_545 9 85.180(8) ?
O1 Na1 Na1 4_655 9 38.498(8) ?
O1 Na1 Na1 1_455 9 103.255(8) ?
O1 Na1 Na1 12_455 13 162.891(8) ?
O1 Na1 Na1 3_465 13 66.415(8) ?
O1 Na1 Na1 6_534 13 40.101(8) ?
O1 Na1 Na1 9_665 13 102.079(9) ?
O1 Na1 Na1 10_576 13 38.498(8) ?
O1 Na1 Na1 15_545 13 103.255(8) ?
O1 Na1 Na1 4_655 13 85.180(8) ?
O1 Na1 Na1 1_455 13 129.596(8) ?
Na1 Na1 Na1 9 13 123.484(2) ?
O1 Na1 Na1 12_455 9_565 66.415(8) ?
O1 Na1 Na1 3_465 9_565 102.079(9) ?
O1 Na1 Na1 6_534 9_565 162.891(8) ?
O1 Na1 Na1 9_665 9_565 40.101(8) ?
O1 Na1 Na1 10_576 9_565 85.180(8) ?
O1 Na1 Na1 15_545 9_565 129.596(8) ?
O1 Na1 Na1 4_655 9_565 103.255(8) ?
O1 Na1 Na1 1_455 9_565 38.498(8) ?
Na1 Na1 Na1 9 9_565 84.064(3) ?
Na1 Na1 Na1 13 9_565 123.484(2) ?
O1 Na1 Na1 12_455 13_455 102.079(9) ?
O1 Na1 Na1 3_465 13_455 40.101(8) ?
O1 Na1 Na1 6_534 13_455 66.415(8) ?
O1 Na1 Na1 9_665 13_455 162.891(8) ?
O1 Na1 Na1 10_576 13_455 103.255(8) ?
O1 Na1 Na1 15_545 13_455 38.498(8) ?
O1 Na1 Na1 4_655 13_455 129.596(8) ?
O1 Na1 Na1 1_455 13_455 85.180(8) ?
Na1 Na1 Na1 9 13_455 123.484(2) ?
Na1 Na1 Na1 13 13_455 84.064(4) ?
Na1 Na1 Na1 9_565 13_455 123.484(2) ?
Tc1 O1 Na1 . 9_665 137.472(19) ?
Tc1 O1 Na1 . 1_655 118.781(18) ?
Na1 O1 Na1 9_665 1_655 101.402(12) ?

loop_
_geom_bond_atom_site_label_1
_geom_bond_atom_site_label_2
_geom_bond_site_symmetry_2
_geom_bond_distance
_geom_bond_publ_flag
Tc1 O1 15_655 1.7208(3) ?
Tc1 O1 4_665 1.7208(3) ?
Tc1 O1 10_576 1.7208(3) ?
Tc1 O1 . 1.7208(3) y
Na1 O1 12_455 2.5107(4) ?
Na1 O1 3_465 2.5107(4) ?
Na1 O1 6_534 2.5107(4) ?
Na1 O1 9_665 2.5107(4) y
Na1 O1 10_576 2.5980(4) ?
Na1 O1 15_545 2.5980(4) ?
Na1 O1 4_655 2.5980(4) ?
Na1 O1 1_455 2.5980(4) y
Na1 Na1 9 3.95379(12) ?
Na1 Na1 13 3.95379(12) ?
Na1 Na1 9_565 3.95379(12) ?
Na1 Na1 13_455 3.95379(12) ?
O1 Na1 9_665 2.5107(4) ?
O1 Na1 1_655 2.5980(4) ?

_cod_database_fobs_code 2242256
